data_4105090
loop_
_publ_author_name
'Heather R. Lucas'
'Gerald J. Meyer'
'Kenneth D. Karlin'

_publ_section_title
;
 Carbon Monoxide and Nitrogen Monoxide Ligand Dynamics in Synthetic Heme
 and Heme-Copper Complex Systems
;
_journal_name_full 'Journal of the American Chemical Society'
_journal_page_first 13924
_journal_page_last 13925
_journal_paper_doi 10.1021/ja906172c
_journal_volume 131
_journal_year 2009
_chemical_formula_moiety 'C74 H68 F8 Fe N8'
_chemical_formula_sum 'C74 H68 F8 Fe N8'
_chemical_formula_weight 1277.21
_chemical_name_systematic
; 
 ? 
;
_space_group_IT_number 15
_symmetry_cell_setting monoclinic
_symmetry_space_group_name_Hall '-C 2yc'
_symmetry_space_group_name_H-M 'C 1 2/c 1'
_atom_sites_solution_hydrogens difmap
_atom_sites_solution_primary direct
_atom_sites_solution_secondary difmap
_audit_creation_method SHELXL-97
_cell_angle_alpha 90.00
_cell_angle_beta 110.221(10)
_cell_angle_gamma 90.00
_cell_formula_units_Z 4
_cell_length_a 30.938(3)
_cell_length_b 12.090(2)
_cell_length_c 20.027(2)
_cell_measurement_temperature 100(2)
_cell_measurement_theta_max 24.00
_cell_measurement_theta_min 3.96
_cell_volume 7029.2(16)
_computing_cell_refinement
;
CrysAlis RED, Oxford Diffraction Ltd.,
Version 1.171.10 beta (release 25.09.2003 CrysAlis171 VC++)
(compiled Sep 25 2003,17:01:25)
;
_computing_data_collection
;
CrysAlis CCD, Oxford Diffraction Ltd.,
Version 1.171.10 beta (release 25.09.2003 CrysAlis171 VC++)
(compiled Sep 25 2003,17:01:25)
;
_computing_data_reduction
;
CrysAlis RED, Oxford Diffraction Ltd.,
Version 1.171.10 beta (release 25.09.2003 CrysAlis171 VC++)
(compiled Sep 25 2003,17:01:25)
;
_computing_molecular_graphics 'Sheldrick, G.M. (2000). SHELXTL v6.10.'
_computing_publication_material 'Sheldrick, G.M. (2000). SHELXTL v6.10.'
_computing_structure_refinement 'Sheldrick, G.M. (2000). SHELXTL v6.10.'
_computing_structure_solution 'Sheldrick, G.M. (2000). SHELXTL v6.10.'
_diffrn_ambient_temperature 100(2)
_diffrn_detector_area_resol_mean 15.9890
_diffrn_measured_fraction_theta_full 0.981
_diffrn_measured_fraction_theta_max 0.981
_diffrn_measurement_device_type 'Goniometer KM4/Xcalibur, detector: Sapphire3'
_diffrn_measurement_method '\w scans'
_diffrn_radiation_monochromator graphite
_diffrn_radiation_source 'Enhance (Mo) X-ray Source'
_diffrn_radiation_type 'Mo K\a'
_diffrn_radiation_wavelength 0.71073
_diffrn_reflns_av_R_equivalents 0.0496
_diffrn_reflns_av_sigmaI/netI 0.0707
_diffrn_reflns_limit_h_max 33
_diffrn_reflns_limit_h_min -33
_diffrn_reflns_limit_k_max 6
_diffrn_reflns_limit_k_min -13
_diffrn_reflns_limit_l_max 22
_diffrn_reflns_limit_l_min -22
_diffrn_reflns_number 17311
_diffrn_reflns_theta_full 23.26
_diffrn_reflns_theta_max 23.26
_diffrn_reflns_theta_min 4.07
_exptl_absorpt_coefficient_mu 0.282
_exptl_absorpt_correction_T_max 0.983
_exptl_absorpt_correction_T_min 0.937
_exptl_absorpt_correction_type numerical
_exptl_absorpt_process_details
;
CrysAlis RED, Oxford Diffraction Ltd.,
Version 1.171.10 beta (release 25.09.2003 CrysAlis171 VC++)
(compiled Sep 25 2003,17:01:25)
Analytical numeric absorption correction using a multifaceted crystal
model based on expressions derived by R.C. Clark & J.S. Reid.
;
_exptl_crystal_colour 'dark red'
_exptl_crystal_density_diffrn 1.207
_exptl_crystal_description prism
_exptl_crystal_F_000 2664
_exptl_crystal_size_max 0.20
_exptl_crystal_size_mid 0.10
_exptl_crystal_size_min 0.03
_refine_diff_density_max 0.476
_refine_diff_density_min -0.269
_refine_diff_density_rms 0.066
_refine_ls_extinction_method none
_refine_ls_goodness_of_fit_ref 0.961
_refine_ls_hydrogen_treatment constr
_refine_ls_matrix_type full
_refine_ls_number_parameters 513
_refine_ls_number_reflns 4957
_refine_ls_number_restraints 290
_refine_ls_restrained_S_all 0.949
_refine_ls_R_factor_all 0.0806
_refine_ls_R_factor_gt 0.0546
_refine_ls_shift/su_max 0.000
_refine_ls_shift/su_mean 0.000
_refine_ls_structure_factor_coef Fsqd
_refine_ls_weighting_details 'calc w=1/[\s^2^(Fo^2^)+(0.0919P)^2^+0.0000P] where P=(Fo^2^+2Fc^2^)/3'
_refine_ls_weighting_scheme calc
_refine_ls_wR_factor_gt 0.1399
_refine_ls_wR_factor_ref 0.1548
_reflns_number_gt 3341
_reflns_number_total 4957
_reflns_threshold_expression I>2\s(I)
_cod_data_source_file ja906172c_si_001.cif
_cod_data_source_block x0007
_cod_original_cell_volume 7029.2(15)
_cod_original_sg_symbol_H-M 'C 2/c'
_cod_database_code 4105090

loop_
_symmetry_equiv_pos_as_xyz
'x, y, z'
'-x, y, -z+1/2'
'x+1/2, y+1/2, z'
'-x+1/2, y+1/2, -z+1/2'
'-x, -y, -z'
'x, -y, z-1/2'
'-x+1/2, -y+1/2, -z'
'x+1/2, -y+1/2, z-1/2'

loop_
_atom_site_label
_atom_site_type_symbol
_atom_site_fract_x
_atom_site_fract_y
_atom_site_fract_z
_atom_site_U_iso_or_equiv
_atom_site_adp_type
_atom_site_occupancy
_atom_site_symmetry_multiplicity
_atom_site_calc_flag
_atom_site_refinement_flags
_atom_site_disorder_assembly
_atom_site_disorder_group
Fe1 Fe 0.0000 0.0000 0.0000 0.0217(2) Uani 1 2 d S . .
N1 N 0.00380(9) -0.1354(2) 0.05837(14) 0.0222(7) Uani 1 1 d . . .
N2 N -0.04747(9) 0.0623(2) 0.03570(14) 0.0218(7) Uani 1 1 d . . .
N3 N 0.05026(10) 0.0739(2) 0.07871(14) 0.0239(7) Uani 1 1 d . A .
N4 N 0.08729(11) 0.1852(3) 0.16725(17) 0.0385(8) Uani 1 1 d D . .
F1 F -0.04359(8) -0.0147(2) 0.24952(12) 0.0501(7) Uani 1 1 d . . .
F2 F -0.12394(8) -0.2531(2) 0.06489(15) 0.0570(7) Uani 1 1 d . . .
F3 F -0.02026(7) 0.43210(16) 0.04666(11) 0.0390(6) Uani 1 1 d . . .
F4 F -0.15517(7) 0.27350(18) -0.11171(11) 0.0422(6) Uani 1 1 d . . .
C1 C 0.03034(11) -0.2278(3) 0.06177(18) 0.0235(8) Uani 1 1 d . . .
C2 C 0.02240(12) -0.3093(3) 0.10814(19) 0.0272(9) Uani 1 1 d . . .
H2A H 0.0367 -0.3798 0.1192 0.033 Uiso 1 1 calc R . .
C3 C -0.00933(12) -0.2662(3) 0.1330(2) 0.0284(9) Uani 1 1 d . . .
H3A H -0.0214 -0.3005 0.1655 0.034 Uiso 1 1 calc R . .
C4 C -0.02141(11) -0.1590(3) 0.10134(18) 0.0239(8) Uani 1 1 d . . .
C5 C -0.05519(12) -0.0920(3) 0.11079(18) 0.0247(8) Uani 1 1 d . . .
C6 C -0.06729(11) 0.0104(3) 0.07951(18) 0.0222(8) Uani 1 1 d . . .
C7 C -0.10298(12) 0.0799(3) 0.08783(19) 0.0293(9) Uani 1 1 d . . .
H7A H -0.1219 0.0629 0.1151 0.035 Uiso 1 1 calc R . .
C8 C -0.10471(12) 0.1721(3) 0.05050(19) 0.0272(9) Uani 1 1 d . . .
H8A H -0.1249 0.2330 0.0462 0.033 Uiso 1 1 calc R . .
C9 C -0.07003(11) 0.1614(3) 0.01805(17) 0.0228(8) Uani 1 1 d . . .
C10 C -0.06121(11) 0.2407(3) -0.02654(18) 0.0235(8) Uani 1 1 d . . .
C11 C -0.08125(12) -0.1340(3) 0.1554(2) 0.0285(9) Uani 1 1 d . . .
C12 C -0.07426(13) -0.0967(3) 0.2240(2) 0.0355(10) Uani 1 1 d . . .
C13 C -0.09753(15) -0.1374(4) 0.2662(2) 0.0448(11) Uani 1 1 d . . .
H13A H -0.0913 -0.1100 0.3130 0.054 Uiso 1 1 calc R . .
C14 C -0.12980(16) -0.2183(4) 0.2391(3) 0.0507(13) Uani 1 1 d . . .
H14A H -0.1462 -0.2474 0.2675 0.061 Uiso 1 1 calc R . .
C15 C -0.13866(15) -0.2576(4) 0.1718(3) 0.0512(12) Uani 1 1 d . . .
H15A H -0.1610 -0.3139 0.1531 0.061 Uiso 1 1 calc R . .
C16 C -0.11487(14) -0.2147(3) 0.1318(2) 0.0384(10) Uani 1 1 d . . .
C17 C -0.08642(12) 0.3480(3) -0.03327(19) 0.0266(8) Uani 1 1 d . . .
C18 C -0.06522(13) 0.4420(3) 0.00402(19) 0.0310(9) Uani 1 1 d . . .
C19 C -0.08684(15) 0.5411(3) 0.0019(2) 0.0415(10) Uani 1 1 d . . .
H19A H -0.0707 0.6031 0.0280 0.050 Uiso 1 1 calc R . .
C20 C -0.13295(15) 0.5485(3) -0.0395(2) 0.0454(11) Uani 1 1 d . . .
H20A H -0.1490 0.6160 -0.0411 0.054 Uiso 1 1 calc R . .
C21 C -0.15581(15) 0.4595(4) -0.0783(2) 0.0451(11) Uani 1 1 d . . .
H21A H -0.1874 0.4650 -0.1073 0.054 Uiso 1 1 calc R . .
C22 C -0.13214(13) 0.3621(3) -0.0744(2) 0.0325(9) Uani 1 1 d . . .
C23 C 0.04595(13) 0.1542(3) 0.12063(19) 0.0312(9) Uani 1 1 d . A .
H23A H 0.0174 0.1862 0.1183 0.037 Uiso 1 1 calc R . .
C24 C 0.12010(12) 0.1212(3) 0.1529(2) 0.0376(10) Uani 1 1 d D A .
C25 C 0.09639(12) 0.0542(3) 0.0993(2) 0.0366(10) Uani 1 1 d . . .
H25A H 0.1100 0.0000 0.0785 0.044 Uiso 1 1 calc R A .
C26 C 0.09525(14) 0.2765(3) 0.2191(2) 0.0428(10) Uani 0.866(4) 1 d PDU A 1
H26 H 0.1265 0.2658 0.2558 0.051 Uiso 0.866(4) 1 calc PR A 1
C27 C 0.09504(17) 0.3845(3) 0.1849(2) 0.0352(11) Uani 0.866(4) 1 d PDU A 1
H27A H 0.0646 0.3965 0.1475 0.042 Uiso 0.866(4) 1 calc PR A 1
H27B H 0.1186 0.3844 0.1617 0.042 Uiso 0.866(4) 1 calc PR A 1
C28 C 0.10490(19) 0.4786(4) 0.2385(3) 0.0385(12) Uani 0.866(4) 1 d PDU A 1
H28A H 0.1363 0.4700 0.2738 0.046 Uiso 0.866(4) 1 calc PR A 1
H28B H 0.1036 0.5499 0.2137 0.046 Uiso 0.866(4) 1 calc PR A 1
C29 C 0.07074(19) 0.4797(4) 0.2762(3) 0.0455(14) Uani 0.866(4) 1 d PDU A 1
H29A H 0.0397 0.4963 0.2417 0.055 Uiso 0.866(4) 1 calc PR A 1
H29B H 0.0790 0.5387 0.3128 0.055 Uiso 0.866(4) 1 calc PR A 1
C30 C 0.06973(19) 0.3684(4) 0.3117(3) 0.0469(13) Uani 0.866(4) 1 d PDU A 1
H30A H 0.0457 0.3699 0.3339 0.056 Uiso 0.866(4) 1 calc PR A 1
H30B H 0.0998 0.3555 0.3498 0.056 Uiso 0.866(4) 1 calc PR A 1
C31 C 0.05973(17) 0.2732(4) 0.2574(2) 0.0404(12) Uani 0.866(4) 1 d PDU A 1
H31A H 0.0282 0.2809 0.2222 0.048 Uiso 0.866(4) 1 calc PR A 1
H31B H 0.0617 0.2014 0.2821 0.048 Uiso 0.866(4) 1 calc PR A 1
C26' C 0.09525(14) 0.2765(3) 0.2191(2) 0.0428(10) Uani 0.134(4) 1 d PDU A 2
H26' H 0.1192 0.3104 0.2024 0.051 Uiso 0.134(4) 1 calc PR A 2
C27' C 0.1268(9) 0.2643(18) 0.2889(10) 0.043(4) Uani 0.134(4) 1 d PDU A 2
H27C H 0.1562 0.2353 0.2865 0.052 Uiso 0.134(4) 1 calc PR A 2
H27D H 0.1146 0.2090 0.3142 0.052 Uiso 0.134(4) 1 calc PR A 2
C28' C 0.1365(9) 0.370(2) 0.3313(14) 0.050(5) Uani 0.134(4) 1 d PDU A 2
H28C H 0.1510 0.3510 0.3822 0.060 Uiso 0.134(4) 1 calc PR A 2
H28D H 0.1593 0.4133 0.3175 0.060 Uiso 0.134(4) 1 calc PR A 2
C29' C 0.0966(10) 0.443(2) 0.3237(13) 0.047(4) Uani 0.134(4) 1 d PDU A 2
H29C H 0.1059 0.5071 0.3560 0.057 Uiso 0.134(4) 1 calc PR A 2
H29D H 0.0721 0.4016 0.3344 0.057 Uiso 0.134(4) 1 calc PR A 2
C30' C 0.0802(15) 0.4793(19) 0.2457(14) 0.042(4) Uani 0.134(4) 1 d PDU A 2
H30C H 0.0543 0.5321 0.2364 0.050 Uiso 0.134(4) 1 calc PR A 2
H30D H 0.1056 0.5171 0.2354 0.050 Uiso 0.134(4) 1 calc PR A 2
C31' C 0.0648(10) 0.3786(17) 0.1979(13) 0.040(3) Uani 0.134(4) 1 d PDU A 2
H31C H 0.0625 0.4000 0.1491 0.048 Uiso 0.134(4) 1 calc PR A 2
H31D H 0.0334 0.3582 0.1963 0.048 Uiso 0.134(4) 1 calc PR A 2
C32 C 0.17104(18) 0.1137(5) 0.1994(4) 0.0439(17) Uani 0.739(4) 1 d PDU A 1
H32 H 0.1729 0.1173 0.2502 0.053 Uiso 0.739(4) 1 calc PR A 1
C33 C 0.19355(18) 0.0058(5) 0.1895(3) 0.0458(15) Uani 0.739(4) 1 d PDU A 1
H33A H 0.1776 -0.0572 0.2025 0.055 Uiso 0.739(4) 1 calc PR A 1
H33B H 0.1903 -0.0026 0.1388 0.055 Uiso 0.739(4) 1 calc PR A 1
C34 C 0.24439(19) 0.0035(6) 0.2353(4) 0.0497(16) Uani 0.739(4) 1 d PDU A 1
H34A H 0.2474 0.0042 0.2861 0.060 Uiso 0.739(4) 1 calc PR A 1
H34B H 0.2583 -0.0659 0.2260 0.060 Uiso 0.739(4) 1 calc PR A 1
C35 C 0.2704(2) 0.1006(5) 0.2205(5) 0.060(2) Uani 0.739(4) 1 d PDU A 1
H35A H 0.3027 0.0983 0.2533 0.072 Uiso 0.739(4) 1 calc PR A 1
H35B H 0.2704 0.0959 0.1712 0.072 Uiso 0.739(4) 1 calc PR A 1
C36 C 0.24856(19) 0.2078(6) 0.2303(4) 0.0652(18) Uani 0.739(4) 1 d PDU A 1
H36A H 0.2644 0.2701 0.2164 0.078 Uiso 0.739(4) 1 calc PR A 1
H36B H 0.2525 0.2170 0.2812 0.078 Uiso 0.739(4) 1 calc PR A 1
C37 C 0.19739(19) 0.2116(5) 0.1861(4) 0.0554(16) Uani 0.739(4) 1 d PDU A 1
H37A H 0.1840 0.2805 0.1973 0.066 Uiso 0.739(4) 1 calc PR A 1
H37B H 0.1937 0.2137 0.1351 0.066 Uiso 0.739(4) 1 calc PR A 1
C32' C 0.1705(3) 0.1533(17) 0.1821(9) 0.051(3) Uani 0.261(4) 1 d PDU A 2
H32' H 0.1740 0.2316 0.1993 0.061 Uiso 0.261(4) 1 calc PR A 2
C33' C 0.1936(4) 0.1375(15) 0.1286(9) 0.052(3) Uani 0.261(4) 1 d PDU A 2
H33C H 0.1837 0.1956 0.0916 0.062 Uiso 0.261(4) 1 calc PR A 2
H33D H 0.1855 0.0645 0.1054 0.062 Uiso 0.261(4) 1 calc PR A 2
C34' C 0.2459(5) 0.1448(16) 0.1684(10) 0.062(3) Uani 0.261(4) 1 d PDU A 2
H34C H 0.2623 0.1299 0.1348 0.074 Uiso 0.261(4) 1 calc PR A 2
H34D H 0.2540 0.2205 0.1874 0.074 Uiso 0.261(4) 1 calc PR A 2
C35' C 0.2615(7) 0.061(2) 0.2296(11) 0.064(4) Uani 0.261(4) 1 d PDU A 2
H35C H 0.2540 -0.0145 0.2108 0.077 Uiso 0.261(4) 1 calc PR A 2
H35D H 0.2953 0.0665 0.2539 0.077 Uiso 0.261(4) 1 calc PR A 2
C36' C 0.2376(5) 0.0859(17) 0.2816(10) 0.069(4) Uani 0.261(4) 1 d PDU A 2
H36C H 0.2451 0.1619 0.3003 0.083 Uiso 0.261(4) 1 calc PR A 2
H36D H 0.2483 0.0337 0.3221 0.083 Uiso 0.261(4) 1 calc PR A 2
C37' C 0.1855(5) 0.0745(16) 0.2444(10) 0.059(3) Uani 0.261(4) 1 d PDU A 2
H37C H 0.1777 -0.0024 0.2276 0.070 Uiso 0.261(4) 1 calc PR A 2
H37D H 0.1694 0.0923 0.2781 0.070 Uiso 0.261(4) 1 calc PR A 2

loop_
_atom_site_aniso_label
_atom_site_aniso_U_11
_atom_site_aniso_U_22
_atom_site_aniso_U_33
_atom_site_aniso_U_23
_atom_site_aniso_U_13
_atom_site_aniso_U_12
Fe1 0.0174(4) 0.0285(4) 0.0200(4) -0.0008(3) 0.0077(3) -0.0003(3)
N1 0.0175(16) 0.0287(16) 0.0217(16) -0.0028(13) 0.0085(13) -0.0034(13)
N2 0.0202(16) 0.0265(16) 0.0192(15) -0.0016(13) 0.0075(13) -0.0007(13)
N3 0.0233(18) 0.0288(16) 0.0203(16) 0.0012(14) 0.0083(13) 0.0018(13)
N4 0.0291(19) 0.048(2) 0.0340(19) -0.0089(16) 0.0050(16) -0.0026(16)
F1 0.0391(14) 0.0834(18) 0.0326(13) -0.0129(12) 0.0185(11) -0.0070(13)
F2 0.0505(16) 0.0621(16) 0.0710(18) -0.0231(14) 0.0372(14) -0.0224(13)
F3 0.0302(13) 0.0361(12) 0.0441(13) -0.0030(10) 0.0044(11) 0.0004(10)
F4 0.0275(12) 0.0514(14) 0.0406(13) -0.0100(11) 0.0028(11) 0.0053(11)
C1 0.0166(19) 0.0304(19) 0.0222(19) -0.0006(16) 0.0050(16) 0.0002(16)
C2 0.025(2) 0.0283(19) 0.030(2) 0.0024(17) 0.0112(17) 0.0022(16)
C3 0.027(2) 0.030(2) 0.030(2) 0.0029(17) 0.0125(18) -0.0029(17)
C4 0.0190(19) 0.0291(19) 0.0222(19) -0.0034(16) 0.0052(16) -0.0005(16)
C5 0.021(2) 0.034(2) 0.0190(18) -0.0006(17) 0.0071(16) 0.0004(16)
C6 0.0165(18) 0.030(2) 0.0227(19) -0.0008(16) 0.0100(15) -0.0023(16)
C7 0.022(2) 0.039(2) 0.033(2) 0.0017(18) 0.0154(17) 0.0012(17)
C8 0.020(2) 0.033(2) 0.029(2) -0.0007(18) 0.0088(16) 0.0057(16)
C9 0.0194(19) 0.034(2) 0.0157(18) -0.0034(16) 0.0065(15) -0.0008(16)
C10 0.0180(19) 0.0280(19) 0.0229(19) -0.0039(16) 0.0050(16) -0.0016(15)
C11 0.025(2) 0.033(2) 0.032(2) 0.0073(17) 0.0147(17) 0.0059(17)
C12 0.025(2) 0.052(2) 0.033(2) 0.004(2) 0.0135(19) 0.003(2)
C13 0.039(3) 0.071(3) 0.032(2) 0.018(2) 0.022(2) 0.024(2)
C14 0.047(3) 0.060(3) 0.064(3) 0.031(3) 0.042(3) 0.018(2)
C15 0.040(3) 0.047(3) 0.080(4) 0.005(3) 0.037(3) -0.002(2)
C16 0.037(2) 0.040(2) 0.047(3) -0.002(2) 0.027(2) 0.002(2)
C17 0.028(2) 0.032(2) 0.025(2) 0.0007(17) 0.0145(17) 0.0052(17)
C18 0.028(2) 0.037(2) 0.028(2) 0.0017(18) 0.0082(18) 0.0008(18)
C19 0.048(3) 0.034(2) 0.042(2) 0.0004(19) 0.016(2) 0.010(2)
C20 0.050(3) 0.037(2) 0.050(3) 0.001(2) 0.018(2) 0.019(2)
C21 0.032(2) 0.056(3) 0.042(3) 0.005(2) 0.006(2) 0.017(2)
C22 0.030(2) 0.039(2) 0.028(2) -0.0034(19) 0.0099(18) 0.0053(19)
C23 0.024(2) 0.042(2) 0.026(2) -0.0010(19) 0.0077(18) 0.0047(18)
C24 0.016(2) 0.060(3) 0.036(2) -0.019(2) 0.0080(18) -0.0026(19)
C25 0.020(2) 0.052(2) 0.038(2) -0.016(2) 0.0104(18) -0.0061(19)
C26 0.037(2) 0.042(2) 0.039(2) -0.0142(18) -0.0004(18) -0.0007(18)
C27 0.029(3) 0.040(2) 0.035(2) 0.000(2) 0.009(2) -0.001(2)
C28 0.032(3) 0.037(2) 0.043(3) 0.000(2) 0.007(2) -0.005(2)
C29 0.046(3) 0.043(3) 0.046(3) -0.013(2) 0.014(2) -0.006(2)
C30 0.056(3) 0.050(3) 0.040(3) -0.015(2) 0.024(2) -0.010(2)
C31 0.050(3) 0.044(3) 0.033(2) -0.008(2) 0.022(2) -0.012(2)
C26' 0.037(2) 0.042(2) 0.039(2) -0.0142(18) -0.0004(18) -0.0007(18)
C27' 0.040(6) 0.043(6) 0.036(6) -0.008(6) 0.000(6) -0.003(6)
C28' 0.045(8) 0.048(8) 0.042(8) -0.011(8) -0.002(7) -0.002(8)
C29' 0.050(6) 0.045(6) 0.043(6) -0.011(6) 0.010(5) -0.007(5)
C30' 0.042(6) 0.040(5) 0.040(6) -0.007(5) 0.009(6) -0.006(6)
C31' 0.037(5) 0.039(5) 0.037(5) -0.008(5) 0.003(5) -0.004(5)
C32 0.025(3) 0.056(4) 0.048(4) -0.010(3) 0.009(3) -0.006(3)
C33 0.025(3) 0.054(3) 0.053(3) 0.010(3) 0.005(3) -0.002(2)
C34 0.021(3) 0.061(4) 0.064(3) 0.018(3) 0.010(3) 0.000(3)
C35 0.025(3) 0.065(4) 0.087(4) 0.018(4) 0.016(3) 0.003(3)
C36 0.027(3) 0.072(4) 0.087(4) 0.010(3) 0.007(3) -0.005(3)
C37 0.028(3) 0.063(4) 0.070(4) 0.002(3) 0.011(3) -0.005(3)
C32' 0.024(5) 0.056(6) 0.068(6) 0.005(5) 0.009(5) -0.007(5)
C33' 0.018(5) 0.058(6) 0.076(6) -0.002(5) 0.011(5) -0.004(5)
C34' 0.022(5) 0.067(5) 0.088(6) 0.009(5) 0.008(5) 0.001(5)
C35' 0.025(5) 0.069(6) 0.086(6) 0.021(6) 0.005(5) 0.004(5)
C36' 0.036(6) 0.076(6) 0.078(6) 0.029(6) -0.003(5) -0.002(5)
C37' 0.030(5) 0.068(6) 0.067(6) 0.017(5) 0.004(5) -0.003(5)

loop_
_atom_type_symbol
_atom_type_description
_atom_type_scat_dispersion_real
_atom_type_scat_dispersion_imag
_atom_type_scat_source
C C 0.0033 0.0016 'International Tables Vol C Tables 4.2.6.8 and 6.1.1.4'
H H 0.0000 0.0000 'International Tables Vol C Tables 4.2.6.8 and 6.1.1.4'
N N 0.0061 0.0033 'International Tables Vol C Tables 4.2.6.8 and 6.1.1.4'
F F 0.0171 0.0103 'International Tables Vol C Tables 4.2.6.8 and 6.1.1.4'
Fe Fe 0.3463 0.8444 'International Tables Vol C Tables 4.2.6.8 and 6.1.1.4'

loop_
_geom_angle_atom_site_label_1
_geom_angle_atom_site_label_2
_geom_angle_atom_site_label_3
_geom_angle
_geom_angle_site_symmetry_1
_geom_angle_site_symmetry_3
N2 Fe1 N2 180.00(12) 5 .
N2 Fe1 N1 90.10(11) 5 5
N2 Fe1 N1 89.90(11) . 5
N2 Fe1 N1 89.90(11) 5 .
N2 Fe1 N1 90.10(11) . .
N1 Fe1 N1 180.0 5 .
N2 Fe1 N3 89.03(11) 5 .
N2 Fe1 N3 90.97(11) . .
N1 Fe1 N3 88.13(11) 5 .
N1 Fe1 N3 91.87(11) . .
N2 Fe1 N3 90.97(11) 5 5
N2 Fe1 N3 89.03(11) . 5
N1 Fe1 N3 91.87(11) 5 5
N1 Fe1 N3 88.13(11) . 5
N3 Fe1 N3 180.0 . 5
C1 N1 C4 105.0(3) . .
C1 N1 Fe1 127.6(2) . .
C4 N1 Fe1 127.3(2) . .
C9 N2 C6 105.2(3) . .
C9 N2 Fe1 127.7(2) . .
C6 N2 Fe1 126.9(2) . .
C23 N3 C25 105.2(3) . .
C23 N3 Fe1 127.4(2) . .
C25 N3 Fe1 127.4(2) . .
C23 N4 C24 106.8(3) . .
C23 N4 C26 125.5(3) . .
C24 N4 C26 127.5(3) . .
N1 C1 C10 125.1(3) . 5
N1 C1 C2 111.0(3) . .
C10 C1 C2 123.9(3) 5 .
C3 C2 C1 106.4(3) . .
C3 C2 H2A 126.8 . .
C1 C2 H2A 126.8 . .
C2 C3 C4 107.3(3) . .
C2 C3 H3A 126.4 . .
C4 C3 H3A 126.4 . .
N1 C4 C5 125.6(3) . .
N1 C4 C3 110.2(3) . .
C5 C4 C3 124.1(3) . .
C6 C5 C4 124.1(3) . .
C6 C5 C11 117.5(3) . .
C4 C5 C11 118.3(3) . .
C5 C6 N2 125.8(3) . .
C5 C6 C7 124.7(3) . .
N2 C6 C7 109.5(3) . .
C8 C7 C6 107.8(3) . .
C8 C7 H7A 126.1 . .
C6 C7 H7A 126.1 . .
C7 C8 C9 106.6(3) . .
C7 C8 H8A 126.7 . .
C9 C8 H8A 126.7 . .
N2 C9 C10 124.7(3) . .
N2 C9 C8 110.8(3) . .
C10 C9 C8 124.5(3) . .
C1 C10 C9 124.8(3) 5 .
C1 C10 C17 119.0(3) 5 .
C9 C10 C17 116.2(3) . .
C16 C11 C12 114.1(3) . .
C16 C11 C5 122.4(3) . .
C12 C11 C5 123.6(3) . .
F1 C12 C13 118.8(4) . .
F1 C12 C11 117.5(3) . .
C13 C12 C11 123.7(4) . .
C14 C13 C12 118.6(4) . .
C14 C13 H13A 120.7 . .
C12 C13 H13A 120.7 . .
C15 C14 C13 120.6(4) . .
C15 C14 H14A 119.7 . .
C13 C14 H14A 119.7 . .
C16 C15 C14 118.9(4) . .
C16 C15 H15A 120.6 . .
C14 C15 H15A 120.6 . .
F2 C16 C15 118.8(4) . .
F2 C16 C11 117.0(3) . .
C15 C16 C11 124.2(4) . .
C22 C17 C18 114.5(3) . .
C22 C17 C10 123.8(3) . .
C18 C17 C10 121.7(3) . .
F3 C18 C19 118.6(3) . .
F3 C18 C17 117.0(3) . .
C19 C18 C17 124.3(4) . .
C18 C19 C20 117.9(4) . .
C18 C19 H19A 121.1 . .
C20 C19 H19A 121.1 . .
C21 C20 C19 120.8(4) . .
C21 C20 H20A 119.6 . .
C19 C20 H20A 119.6 . .
C20 C21 C22 118.6(4) . .
C20 C21 H21A 120.7 . .
C22 C21 H21A 120.7 . .
F4 C22 C21 118.4(3) . .
F4 C22 C17 117.7(3) . .
C21 C22 C17 123.8(4) . .
N3 C23 N4 111.3(3) . .
N3 C23 H23A 124.3 . .
N4 C23 H23A 124.3 . .
C25 C24 N4 105.4(3) . .
C25 C24 C32' 132.0(9) . .
N4 C24 C32' 120.5(9) . .
C25 C24 C32 127.9(4) . .
N4 C24 C32 125.6(4) . .
C24 C25 N3 111.2(3) . .
C24 C25 H25A 124.4 . .
N3 C25 H25A 124.4 . .
C27 C26 N4 111.3(3) . .
C27 C26 C31 111.4(4) . .
N4 C26 C31 110.8(3) . .
C27 C26 H26 107.7 . .
N4 C26 H26 107.7 . .
C31 C26 H26 107.7 . .
C26 C27 C28 111.5(4) . .
C26 C27 H27A 109.3 . .
C28 C27 H27A 109.3 . .
C26 C27 H27B 109.3 . .
C28 C27 H27B 109.3 . .
H27A C27 H27B 108.0 . .
C29 C28 C27 111.0(4) . .
C29 C28 H28A 109.4 . .
C27 C28 H28A 109.4 . .
C29 C28 H28B 109.4 . .
C27 C28 H28B 109.4 . .
H28A C28 H28B 108.0 . .
C28 C29 C30 111.0(4) . .
C28 C29 H29A 109.4 . .
C30 C29 H29A 109.4 . .
C28 C29 H29B 109.4 . .
C30 C29 H29B 109.4 . .
H29A C29 H29B 108.0 . .
C29 C30 C31 111.2(4) . .
C29 C30 H30A 109.4 . .
C31 C30 H30A 109.4 . .
C29 C30 H30B 109.4 . .
C31 C30 H30B 109.4 . .
H30A C30 H30B 108.0 . .
C30 C31 C26 109.1(4) . .
C30 C31 H31A 109.9 . .
C26 C31 H31A 109.9 . .
C30 C31 H31B 109.9 . .
C26 C31 H31B 109.9 . .
H31A C31 H31B 108.3 . .
C28' C27' H27C 108.8 . .
C28' C27' H27D 108.8 . .
H27C C27' H27D 107.7 . .
C29' C28' C27' 117(2) . .
C29' C28' H28C 108.1 . .
C27' C28' H28C 108.1 . .
C29' C28' H28D 108.1 . .
C27' C28' H28D 108.1 . .
H28C C28' H28D 107.3 . .
C28' C29' C30' 104(2) . .
C28' C29' H29C 110.9 . .
C30' C29' H29C 110.9 . .
C28' C29' H29D 110.9 . .
C30' C29' H29D 110.9 . .
H29C C29' H29D 108.9 . .
C31' C30' C29' 109(2) . .
C31' C30' H30C 109.8 . .
C29' C30' H30C 109.8 . .
C31' C30' H30D 109.8 . .
C29' C30' H30D 109.8 . .
H30C C30' H30D 108.3 . .
C30' C31' H31C 108.2 . .
C30' C31' H31D 108.2 . .
H31C C31' H31D 107.4 . .
C37 C32 C33 110.4(5) . .
C37 C32 C24 110.6(5) . .
C33 C32 C24 113.1(4) . .
C37 C32 H32 107.5 . .
C33 C32 H32 107.5 . .
C24 C32 H32 107.5 . .
C34 C33 C32 111.1(5) . .
C34 C33 H33A 109.4 . .
C32 C33 H33A 109.4 . .
C34 C33 H33B 109.4 . .
C32 C33 H33B 109.4 . .
H33A C33 H33B 108.0 . .
C35 C34 C33 112.2(5) . .
C35 C34 H34A 109.2 . .
C33 C34 H34A 109.2 . .
C35 C34 H34B 109.2 . .
C33 C34 H34B 109.2 . .
H34A C34 H34B 107.9 . .
C36 C35 C34 110.6(6) . .
C36 C35 H35A 109.5 . .
C34 C35 H35A 109.5 . .
C36 C35 H35B 109.5 . .
C34 C35 H35B 109.5 . .
H35A C35 H35B 108.1 . .
C35 C36 C37 111.9(6) . .
C35 C36 H36A 109.2 . .
C37 C36 H36A 109.2 . .
C35 C36 H36B 109.2 . .
C37 C36 H36B 109.2 . .
H36A C36 H36B 107.9 . .
C32 C37 C36 112.9(5) . .
C32 C37 H37A 109.0 . .
C36 C37 H37A 109.0 . .
C32 C37 H37B 109.0 . .
C36 C37 H37B 109.0 . .
H37A C37 H37B 107.8 . .
C33' C32' C37' 115.3(16) . .
C33' C32' C24 112.0(12) . .
C37' C32' C24 97.9(10) . .
C33' C32' H32' 110.4 . .
C37' C32' H32' 110.4 . .
C24 C32' H32' 110.4 . .
C32' C33' C34' 107.5(12) . .
C32' C33' H33C 110.2 . .
C34' C33' H33C 110.2 . .
C32' C33' H33D 110.2 . .
C34' C33' H33D 110.2 . .
H33C C33' H33D 108.5 . .
C35' C34' C33' 111.1(14) . .
C35' C34' H34C 109.4 . .
C33' C34' H34C 109.4 . .
C35' C34' H34D 109.4 . .
C33' C34' H34D 109.4 . .
H34C C34' H34D 108.0 . .
C36' C35' C34' 109.4(15) . .
C36' C35' H35C 109.8 . .
C34' C35' H35C 109.8 . .
C36' C35' H35D 109.8 . .
C34' C35' H35D 109.8 . .
H35C C35' H35D 108.2 . .
C35' C36' C37' 109.5(15) . .
C35' C36' H36C 109.8 . .
C37' C36' H36C 109.8 . .
C35' C36' H36D 109.8 . .
C37' C36' H36D 109.8 . .
H36C C36' H36D 108.2 . .
C32' C37' C36' 108.4(12) . .
C32' C37' H37C 110.0 . .
C36' C37' H37C 110.0 . .
C32' C37' H37D 110.0 . .
C36' C37' H37D 110.0 . .
H37C C37' H37D 108.4 . .

loop_
_geom_bond_atom_site_label_1
_geom_bond_atom_site_label_2
_geom_bond_distance
_geom_bond_site_symmetry_2
Fe1 N2 1.990(3) 5
Fe1 N2 1.990(3) .
Fe1 N1 1.991(3) 5
Fe1 N1 1.991(3) .
Fe1 N3 2.002(3) .
Fe1 N3 2.002(3) 5
N1 C1 1.374(4) .
N1 C4 1.376(4) .
N2 C9 1.369(4) .
N2 C6 1.383(4) .
N3 C23 1.320(4) .
N3 C25 1.363(5) .
N4 C23 1.350(5) .
N4 C24 1.383(5) .
N4 C26 1.477(5) .
F1 C12 1.345(4) .
F2 C16 1.353(5) .
F3 C18 1.363(4) .
F4 C22 1.358(4) .
C1 C10 1.379(5) 5
C1 C2 1.433(5) .
C2 C3 1.350(5) .
C2 H2A 0.9500 .
C3 C4 1.435(5) .
C3 H3A 0.9500 .
C4 C5 1.386(5) .
C5 C6 1.380(5) .
C5 C11 1.485(5) .
C6 C7 1.442(5) .
C7 C8 1.334(5) .
C7 H7A 0.9500 .
C8 C9 1.440(5) .
C8 H8A 0.9500 .
C9 C10 1.400(5) .
C10 C1 1.379(5) 5
C10 C17 1.495(5) .
C11 C16 1.385(5) .
C11 C12 1.390(5) .
C12 C13 1.376(5) .
C13 C14 1.368(6) .
C13 H13A 0.9500 .
C14 C15 1.366(7) .
C14 H14A 0.9500 .
C15 C16 1.363(6) .
C15 H15A 0.9500 .
C17 C22 1.380(5) .
C17 C18 1.393(5) .
C18 C19 1.366(5) .
C19 C20 1.383(6) .
C19 H19A 0.9500 .
C20 C21 1.372(6) .
C20 H20A 0.9500 .
C21 C22 1.374(5) .
C21 H21A 0.9500 .
C23 H23A 0.9500 .
C24 C25 1.342(5) .
C24 C32' 1.516(10) .
C24 C32 1.531(6) .
C25 H25A 0.9500 .
C26 C27 1.473(6) .
C26 C31 1.543(6) .
C26 H26 1.0000 .
C27 C28 1.521(6) .
C27 H27A 0.9900 .
C27 H27B 0.9900 .
C28 C29 1.496(7) .
C28 H28A 0.9900 .
C28 H28B 0.9900 .
C29 C30 1.527(7) .
C29 H29A 0.9900 .
C29 H29B 0.9900 .
C30 C31 1.540(6) .
C30 H30A 0.9900 .
C30 H30B 0.9900 .
C31 H31A 0.9900 .
C31 H31B 0.9900 .
C27' C28' 1.508(18) .
C27' H27C 0.9900 .
C27' H27D 0.9900 .
C28' C29' 1.476(19) .
C28' H28C 0.9900 .
C28' H28D 0.9900 .
C29' C30' 1.53(2) .
C29' H29C 0.9900 .
C29' H29D 0.9900 .
C30' C31' 1.520(19) .
C30' H30C 0.9900 .
C30' H30D 0.9900 .
C31' H31C 0.9900 .
C31' H31D 0.9900 .
C32 C37 1.512(8) .
C32 C33 1.525(8) .
C32 H32 1.0000 .
C33 C34 1.523(7) .
C33 H33A 0.9900 .
C33 H33B 0.9900 .
C34 C35 1.508(8) .
C34 H34A 0.9900 .
C34 H34B 0.9900 .
C35 C36 1.505(9) .
C35 H35A 0.9900 .
C35 H35B 0.9900 .
C36 C37 1.524(8) .
C36 H36A 0.9900 .
C36 H36B 0.9900 .
C37 H37A 0.9900 .
C37 H37B 0.9900 .
C32' C33' 1.490(17) .
C32' C37' 1.510(17) .
C32' H32' 1.0000 .
C33' C34' 1.540(15) .
C33' H33C 0.9900 .
C33' H33D 0.9900 .
C34' C35' 1.531(18) .
C34' H34C 0.9900 .
C34' H34D 0.9900 .
C35' C36' 1.499(17) .
C35' H35C 0.9900 .
C35' H35D 0.9900 .
C36' C37' 1.530(16) .
C36' H36C 0.9900 .
C36' H36D 0.9900 .
C37' H37C 0.9900 .
C37' H37D 0.9900 .

loop_
_geom_torsion_atom_site_label_1
_geom_torsion_atom_site_label_2
_geom_torsion_atom_site_label_3
_geom_torsion_atom_site_label_4
_geom_torsion
_geom_torsion_site_symmetry_1
_geom_torsion_site_symmetry_4
N2 Fe1 N1 C1 -2.1(3) 5 .
N2 Fe1 N1 C1 177.9(3) . .
N3 Fe1 N1 C1 -91.1(3) . .
N3 Fe1 N1 C1 88.9(3) 5 .
N2 Fe1 N1 C4 -178.5(3) 5 .
N2 Fe1 N1 C4 1.5(3) . .
N3 Fe1 N1 C4 92.5(3) . .
N3 Fe1 N1 C4 -87.5(3) 5 .
N1 Fe1 N2 C9 1.2(3) 5 .
N1 Fe1 N2 C9 -178.8(3) . .
N3 Fe1 N2 C9 89.3(3) . .
N3 Fe1 N2 C9 -90.7(3) 5 .
N1 Fe1 N2 C6 175.6(3) 5 .
N1 Fe1 N2 C6 -4.4(3) . .
N3 Fe1 N2 C6 -96.3(3) . .
N3 Fe1 N2 C6 83.8(3) 5 .
N2 Fe1 N3 C23 164.8(3) 5 .
N2 Fe1 N3 C23 -15.2(3) . .
N1 Fe1 N3 C23 74.7(3) 5 .
N1 Fe1 N3 C23 -105.3(3) . .
N2 Fe1 N3 C25 -13.3(3) 5 .
N2 Fe1 N3 C25 166.7(3) . .
N1 Fe1 N3 C25 -103.5(3) 5 .
N1 Fe1 N3 C25 76.5(3) . .
C4 N1 C1 C10 -180.0(3) . 5
Fe1 N1 C1 C10 3.0(5) . 5
C4 N1 C1 C2 -1.0(4) . .
Fe1 N1 C1 C2 -178.0(2) . .
N1 C1 C2 C3 0.1(4) . .
C10 C1 C2 C3 179.1(3) 5 .
C1 C2 C3 C4 0.8(4) . .
C1 N1 C4 C5 -175.8(3) . .
Fe1 N1 C4 C5 1.2(5) . .
C1 N1 C4 C3 1.5(4) . .
Fe1 N1 C4 C3 178.5(2) . .
C2 C3 C4 N1 -1.4(4) . .
C2 C3 C4 C5 175.9(3) . .
N1 C4 C5 C6 -2.1(6) . .
C3 C4 C5 C6 -179.0(3) . .
N1 C4 C5 C11 175.8(3) . .
C3 C4 C5 C11 -1.1(5) . .
C4 C5 C6 N2 -1.2(6) . .
C11 C5 C6 N2 -179.2(3) . .
C4 C5 C6 C7 178.7(3) . .
C11 C5 C6 C7 0.8(5) . .
C9 N2 C6 C5 -179.5(3) . .
Fe1 N2 C6 C5 5.0(5) . .
C9 N2 C6 C7 0.5(4) . .
Fe1 N2 C6 C7 -174.9(2) . .
C5 C6 C7 C8 179.6(3) . .
N2 C6 C7 C8 -0.4(4) . .
C6 C7 C8 C9 0.1(4) . .
C6 N2 C9 C10 -179.4(3) . .
Fe1 N2 C9 C10 -4.0(5) . .
C6 N2 C9 C8 -0.4(4) . .
Fe1 N2 C9 C8 175.0(2) . .
C7 C8 C9 N2 0.2(4) . .
C7 C8 C9 C10 179.1(3) . .
N2 C9 C10 C1 3.6(5) . 5
C8 C9 C10 C1 -175.2(3) . 5
N2 C9 C10 C17 -174.1(3) . .
C8 C9 C10 C17 7.1(5) . .
C6 C5 C11 C16 103.6(4) . .
C4 C5 C11 C16 -74.4(5) . .
C6 C5 C11 C12 -76.5(5) . .
C4 C5 C11 C12 105.4(4) . .
C16 C11 C12 F1 -177.1(3) . .
C5 C11 C12 F1 3.1(5) . .
C16 C11 C12 C13 1.6(5) . .
C5 C11 C12 C13 -178.3(4) . .
F1 C12 C13 C14 177.9(3) . .
C11 C12 C13 C14 -0.8(6) . .
C12 C13 C14 C15 0.0(6) . .
C13 C14 C15 C16 -0.1(6) . .
C14 C15 C16 F2 -179.5(4) . .
C14 C15 C16 C11 1.1(6) . .
C12 C11 C16 F2 178.8(3) . .
C5 C11 C16 F2 -1.4(5) . .
C12 C11 C16 C15 -1.7(6) . .
C5 C11 C16 C15 178.1(4) . .
C1 C10 C17 C22 104.9(4) 5 .
C9 C10 C17 C22 -77.2(4) . .
C1 C10 C17 C18 -76.9(4) 5 .
C9 C10 C17 C18 100.9(4) . .
C22 C17 C18 F3 178.7(3) . .
C10 C17 C18 F3 0.5(5) . .
C22 C17 C18 C19 0.5(5) . .
C10 C17 C18 C19 -177.8(3) . .
F3 C18 C19 C20 -177.5(3) . .
C17 C18 C19 C20 0.7(6) . .
C18 C19 C20 C21 -1.4(6) . .
C19 C20 C21 C22 1.0(6) . .
C20 C21 C22 F4 178.6(4) . .
C20 C21 C22 C17 0.3(6) . .
C18 C17 C22 F4 -179.3(3) . .
C10 C17 C22 F4 -1.1(5) . .
C18 C17 C22 C21 -1.0(5) . .
C10 C17 C22 C21 177.2(4) . .
C25 N3 C23 N4 -0.6(4) . .
Fe1 N3 C23 N4 -179.1(2) . .
C24 N4 C23 N3 1.1(4) . .
C26 N4 C23 N3 176.5(3) . .
C23 N4 C24 C25 -1.1(4) . .
C26 N4 C24 C25 -176.4(4) . .
C23 N4 C24 C32' 164.4(8) . .
C26 N4 C24 C32' -10.9(9) . .
C23 N4 C24 C32 -169.7(5) . .
C26 N4 C24 C32 15.0(7) . .
N4 C24 C25 N3 0.8(5) . .
C32' C24 C25 N3 -162.4(10) . .
C32 C24 C25 N3 169.0(5) . .
C23 N3 C25 C24 -0.1(4) . .
Fe1 N3 C25 C24 178.4(3) . .
C23 N4 C26 C27 -79.5(5) . .
C24 N4 C26 C27 94.9(5) . .
C23 N4 C26 C31 45.0(5) . .
C24 N4 C26 C31 -140.5(4) . .
N4 C26 C27 C28 -178.0(4) . .
C31 C26 C27 C28 57.8(5) . .
C26 C27 C28 C29 -57.4(6) . .
C27 C28 C29 C30 55.8(6) . .
C28 C29 C30 C31 -55.9(6) . .
C29 C30 C31 C26 55.0(5) . .
C27 C26 C31 C30 -56.5(5) . .
N4 C26 C31 C30 179.1(4) . .
C27' C28' C29' C30' -65(3) . .
C28' C29' C30' C31' 63(3) . .
C25 C24 C32 C37 113.6(6) . .
N4 C24 C32 C37 -80.4(7) . .
C32' C24 C32 C37 4(2) . .
C25 C24 C32 C33 -10.8(8) . .
N4 C24 C32 C33 155.1(5) . .
C32' C24 C32 C33 -121(3) . .
C37 C32 C33 C34 54.0(7) . .
C24 C32 C33 C34 178.5(5) . .
C32 C33 C34 C35 -56.3(8) . .
C33 C34 C35 C36 55.9(9) . .
C34 C35 C36 C37 -54.0(9) . .
C33 C32 C37 C36 -53.3(8) . .
C24 C32 C37 C36 -179.2(5) . .
C35 C36 C37 C32 54.0(8) . .
C25 C24 C32' C33' 22.5(19) . .
N4 C24 C32' C33' -138.6(12) . .
C32 C24 C32' C33' 111(3) . .
C25 C24 C32' C37' -98.9(13) . .
N4 C24 C32' C37' 100.0(14) . .
C32 C24 C32' C37' -10.0(17) . .
C37' C32' C33' C34' -55.7(19) . .
C24 C32' C33' C34' -166.5(13) . .
C32' C33' C34' C35' 56(2) . .
C33' C34' C35' C36' -61(2) . .
C34' C35' C36' C37' 61(2) . .
C33' C32' C37' C36' 58(2) . .
C24 C32' C37' C36' 176.6(15) . .
C35' C36' C37' C32' -58(2) . .
